data_7219859
loop_
_publ_author_name
'Smith, Vincent J.'
'Marais, Charl G.'
'Suwi\'nska, Kinga'
'Lipkowski, Janusz'
'Szumna, Agnieszka'
'Esterhuysen, Catharine'
'Barbour, Leonard J.'

_publ_section_title
;
 Concomitant polymorphs of p-iso-propylcalix[4]arene
;
_journal_issue 28
_journal_name_full CrystEngComm
_journal_page_first 5129
_journal_paper_doi 10.1039/C5CE00362H
_journal_volume 17
_journal_year 2015
_chemical_compound_source synthesis
_chemical_formula_moiety 'C40 H48 O4'
_chemical_formula_sum 'C40 H48 O4'
_chemical_formula_weight 592.78
_chemical_melting_point 567
_chemical_name_common 'Form Ip'
_chemical_name_systematic p-iso-propylcalix[4]arene
_space_group_IT_number 14
_symmetry_cell_setting monoclinic
_symmetry_Int_Tables_number 14
_symmetry_space_group_name_Hall '-P 2ybc'
_symmetry_space_group_name_H-M 'P 1 21/c 1'
_atom_sites_solution_hydrogens geom
_atom_sites_solution_primary direct
_atom_sites_solution_secondary difmap
_audit_creation_method SHELXL-97
_audit_update_record
;
2015-02-11 deposited with the CCDC.
2015-03-11 downloaded from the CCDC.
;
_cell_angle_alpha 90.00
_cell_angle_beta 98.751(2)
_cell_angle_gamma 90.00
_cell_formula_units_Z 4
_cell_length_a 9.4324(11)
_cell_length_b 15.3488(18)
_cell_length_c 23.578(3)
_cell_measurement_reflns_used 1021
_cell_measurement_temperature 100(2)
_cell_measurement_theta_max 21.64
_cell_measurement_theta_min 2.18
_cell_volume 3373.8(7)
_computing_cell_refinement 'Bruker SAINT'
_computing_data_collection 'Bruker APEX2'
_computing_data_reduction 'Bruker SAINT'
_computing_structure_refinement 'SHELXL-97 (Sheldrick, 2008)'
_computing_structure_solution 'SHELXS-97 (Sheldrick, 2008)'
_diffrn_ambient_pressure 101.3
_diffrn_ambient_temperature 100(2)
_diffrn_measured_fraction_theta_full 0.994
_diffrn_measured_fraction_theta_max 0.889
_diffrn_measurement_device_type 'Bruker APEX-II CCD'
_diffrn_measurement_method 'f and \w scans'
_diffrn_radiation_monochromator graphite
_diffrn_radiation_probe x-ray
_diffrn_radiation_type MoK\a
_diffrn_radiation_wavelength 0.71073
_diffrn_reflns_av_R_equivalents 0.0646
_diffrn_reflns_av_sigmaI/netI 0.1154
_diffrn_reflns_limit_h_max 6
_diffrn_reflns_limit_h_min -11
_diffrn_reflns_limit_k_max 16
_diffrn_reflns_limit_k_min -20
_diffrn_reflns_limit_l_max 28
_diffrn_reflns_limit_l_min -30
_diffrn_reflns_number 14481
_diffrn_reflns_theta_full 25.00
_diffrn_reflns_theta_max 28.30
_diffrn_reflns_theta_min 1.59
_diffrn_source 'fine-focus sealed tube'
_diffrn_source_type 'Bruker SMART APEX'
_diffrn_standards_decay_% 0
_diffrn_standards_interval_count 0
_diffrn_standards_interval_time 0
_diffrn_standards_number 0
_exptl_absorpt_coefficient_mu 0.074
_exptl_absorpt_correction_T_max 0.9927
_exptl_absorpt_correction_T_min 0.9854
_exptl_absorpt_correction_type multi-scan
_exptl_absorpt_process_details 'symmetry-related measurements'
_exptl_crystal_colour colourless
_exptl_crystal_density_diffrn 1.167
_exptl_crystal_density_method 'not measured'
_exptl_crystal_description 'block shaped'
_exptl_crystal_F_000 1280
_exptl_crystal_size_max 0.20
_exptl_crystal_size_mid 0.12
_exptl_crystal_size_min 0.10
_refine_diff_density_max 0.250
_refine_diff_density_min -0.280
_refine_diff_density_rms 0.063
_refine_ls_extinction_method none
_refine_ls_goodness_of_fit_ref 0.951
_refine_ls_hydrogen_treatment constr
_refine_ls_matrix_type full
_refine_ls_number_parameters 409
_refine_ls_number_reflns 7453
_refine_ls_number_restraints 0
_refine_ls_restrained_S_all 0.951
_refine_ls_R_factor_all 0.1424
_refine_ls_R_factor_gt 0.0658
_refine_ls_shift/su_max 0.000
_refine_ls_shift/su_mean 0.000
_refine_ls_structure_factor_coef Fsqd
_refine_ls_weighting_details 'calc w=1/[\s^2^(Fo^2^)+(0.0694P)^2^+0.0000P] where P=(Fo^2^+2Fc^2^)/3'
_refine_ls_weighting_scheme calc
_refine_ls_wR_factor_gt 0.1386
_refine_ls_wR_factor_ref 0.1775
_reflns_number_gt 3730
_reflns_number_total 7453
_reflns_threshold_expression >2sigma(I)
_cod_data_source_file c5ce00362h2.cif
_cod_data_source_block C:
_cod_depositor_comments
;Adding full bibliography for 7219857--7219859.cif.

The following automatic conversions were performed:

data name '_iucr_refine_instruction_details' was replaced with
'_iucr_refine_instructions_details' as specified in the replacement
file 'data/replacement-values/replacement_tags.lst'.

Automatic conversion script
Id: cif_correct_tags 9268 2022-04-12 08:56:07Z antanas 
;
_cod_original_sg_symbol_H-M 'P 21/c'
_cod_database_code 7219859

loop_
_symmetry_equiv_pos_as_xyz
'x, y, z'
'-x, y+1/2, -z+1/2'
'-x, -y, -z'
'x, -y-1/2, z-1/2'

loop_
_atom_site_label
_atom_site_type_symbol
_atom_site_fract_x
_atom_site_fract_y
_atom_site_fract_z
_atom_site_U_iso_or_equiv
_atom_site_adp_type
_atom_site_occupancy
_atom_site_symmetry_multiplicity
_atom_site_calc_flag
_atom_site_refinement_flags
O1A O 0.42092(18) 0.77931(12) 0.26062(8) 0.0246(5) Uani 1 1 d .
H1A H 0.4290 0.8325 0.2535 0.030 Uiso 1 1 calc R
O1D O 0.21896(18) 0.78300(13) 0.32627(8) 0.0241(5) Uani 1 1 d .
H1D H 0.2801 0.7742 0.3044 0.029 Uiso 1 1 calc R
O1C O 0.21033(19) 0.95467(13) 0.31658(7) 0.0243(5) Uani 1 1 d .
H1C H 0.2112 0.9004 0.3212 0.029 Uiso 1 1 calc R
O1B O 0.41172(18) 0.94949(13) 0.24875(8) 0.0249(5) Uani 1 1 d .
H1B H 0.3467 0.9572 0.2689 0.030 Uiso 1 1 calc R
C3B C 0.7927(3) 0.99643(18) 0.29076(11) 0.0200(6) Uani 1 1 d .
H3B H 0.8829 0.9719 0.2865 0.024 Uiso 1 1 calc R
C2A C 0.5515(3) 0.67358(18) 0.32227(11) 0.0188(6) Uani 1 1 d .
C2D C 0.2282(3) 0.79580(18) 0.42754(12) 0.0213(6) Uani 1 1 d .
C5A C 0.8078(3) 0.74670(18) 0.30036(11) 0.0222(6) Uani 1 1 d .
H5A H 0.8955 0.7725 0.2939 0.027 Uiso 1 1 calc R
C6A C 0.6790(3) 0.78549(18) 0.27622(11) 0.0196(6) Uani 1 1 d .
C6B C 0.5287(3) 1.06773(18) 0.30506(11) 0.0198(6) Uani 1 1 d .
C3C C 0.3708(3) 1.11470(17) 0.42132(11) 0.0197(6) Uani 1 1 d .
H3C H 0.4247 1.1671 0.4222 0.024 Uiso 1 1 calc R
C1A C 0.5523(3) 0.74712(18) 0.28722(11) 0.0192(6) Uani 1 1 d .
C2B C 0.6681(3) 0.95153(18) 0.26796(11) 0.0207(6) Uani 1 1 d .
C3A C 0.6822(3) 0.63626(18) 0.34432(11) 0.0217(6) Uani 1 1 d .
H3A H 0.6835 0.5854 0.3673 0.026 Uiso 1 1 calc R
C2C C 0.3346(3) 1.07167(18) 0.36912(11) 0.0186(6) Uani 1 1 d .
C6D C 0.3619(3) 0.68021(18) 0.38801(12) 0.0215(6) Uani 1 1 d .
C4B C 0.7902(3) 1.07499(18) 0.31918(11) 0.0201(6) Uani 1 1 d .
C6C C 0.2161(3) 0.96138(18) 0.41938(11) 0.0196(6) Uani 1 1 d .
C7B C 0.9287(3) 1.12277(18) 0.34095(11) 0.0221(6) Uani 1 1 d .
H7B H 1.0093 1.0853 0.3322 0.027 Uiso 1 1 calc R
C4C C 0.3314(3) 1.08419(18) 0.47237(11) 0.0197(6) Uani 1 1 d .
C1D C 0.2721(3) 0.75334(19) 0.38111(11) 0.0217(6) Uani 1 1 d .
C1C C 0.2547(3) 0.99537(18) 0.36901(11) 0.0197(6) Uani 1 1 d .
C5C C 0.2570(3) 1.00657(18) 0.47059(11) 0.0209(6) Uani 1 1 d .
H5C H 0.2330 0.9833 0.5052 0.025 Uiso 1 1 calc R
C10C C 0.1331(3) 0.87607(17) 0.41982(12) 0.0229(6) Uani 1 1 d .
H10A H 0.0746 0.8781 0.4513 0.027 Uiso 1 1 calc R
H10B H 0.0666 0.8708 0.3832 0.027 Uiso 1 1 calc R
C5B C 0.6569(3) 1.10934(18) 0.32630(11) 0.0193(6) Uani 1 1 d .
H5B H 0.6536 1.1629 0.3463 0.023 Uiso 1 1 calc R
C3D C 0.2776(3) 0.76309(19) 0.48175(12) 0.0247(7) Uani 1 1 d .
H3D H 0.2498 0.7919 0.5140 0.030 Uiso 1 1 calc R
C10B C 0.3859(3) 1.10667(17) 0.31544(11) 0.0185(6) Uani 1 1 d .
H10C H 0.3961 1.1707 0.3188 0.022 Uiso 1 1 calc R
H10D H 0.3123 1.0941 0.2818 0.022 Uiso 1 1 calc R
C5D C 0.4080(3) 0.65035(18) 0.44328(12) 0.0235(7) Uani 1 1 d .
H5D H 0.4700 0.6013 0.4486 0.028 Uiso 1 1 calc R
C10D C 0.4123(3) 0.63525(18) 0.33710(11) 0.0215(6) Uani 1 1 d .
H10E H 0.3365 0.6403 0.3033 0.026 Uiso 1 1 calc R
H10F H 0.4269 0.5725 0.3459 0.026 Uiso 1 1 calc R
C7A C 0.9540(3) 0.62620(19) 0.35531(12) 0.0261(7) Uani 1 1 d .
H7A H 1.0330 0.6644 0.3457 0.031 Uiso 1 1 calc R
C4A C 0.8126(3) 0.67177(19) 0.33352(11) 0.0204(6) Uani 1 1 d .
C1B C 0.5374(3) 0.99013(19) 0.27475(11) 0.0215(6) Uani 1 1 d .
C7C C 0.3651(3) 1.13817(18) 0.52686(11) 0.0216(6) Uani 1 1 d .
H7C H 0.4569 1.1699 0.5250 0.026 Uiso 1 1 calc R
C10A C 0.6779(3) 0.86514(18) 0.23798(11) 0.0227(6) Uani 1 1 d .
H10G H 0.7665 0.8648 0.2202 0.027 Uiso 1 1 calc R
H10H H 0.5955 0.8604 0.2066 0.027 Uiso 1 1 calc R
C4D C 0.3660(3) 0.69031(19) 0.49140(12) 0.0247(7) Uani 1 1 d .
C7D C 0.4087(3) 0.6563(2) 0.55222(12) 0.0314(7) Uani 1 1 d .
H7D H 0.4107 0.7074 0.5786 0.038 Uiso 1 1 calc R
C8C C 0.2482(3) 1.20693(19) 0.52937(12) 0.0315(8) Uani 1 1 d .
H8C1 H 0.2385 1.2430 0.4947 0.047 Uiso 1 1 calc R
H8C2 H 0.2747 1.2438 0.5633 0.047 Uiso 1 1 calc R
H8C3 H 0.1568 1.1779 0.5318 0.047 Uiso 1 1 calc R
C8A C 0.9785(3) 0.6131(2) 0.42031(12) 0.0318(7) Uani 1 1 d .
H8A1 H 0.9739 0.6696 0.4394 0.048 Uiso 1 1 calc R
H8A2 H 1.0731 0.5869 0.4322 0.048 Uiso 1 1 calc R
H8A3 H 0.9043 0.5745 0.4310 0.048 Uiso 1 1 calc R
C9C C 0.3860(3) 1.0849(2) 0.58148(12) 0.0307(7) Uani 1 1 d .
H9C1 H 0.2938 1.0606 0.5879 0.046 Uiso 1 1 calc R
H9C2 H 0.4243 1.1223 0.6139 0.046 Uiso 1 1 calc R
H9C3 H 0.4536 1.0374 0.5780 0.046 Uiso 1 1 calc R
C9B C 0.9500(3) 1.1362(2) 0.40549(13) 0.0423(9) Uani 1 1 d .
H9B1 H 0.8791 1.1781 0.4152 0.063 Uiso 1 1 calc R
H9B2 H 1.0468 1.1586 0.4184 0.063 Uiso 1 1 calc R
H9B3 H 0.9378 1.0805 0.4245 0.063 Uiso 1 1 calc R
C9D C 0.5578(3) 0.6145(2) 0.56302(14) 0.0401(8) Uani 1 1 d .
H9D1 H 0.5594 0.5634 0.5382 0.060 Uiso 1 1 calc R
H9D2 H 0.5799 0.5966 0.6033 0.060 Uiso 1 1 calc R
H9D3 H 0.6295 0.6568 0.5545 0.060 Uiso 1 1 calc R
C9A C 0.9649(3) 0.5392(2) 0.32460(13) 0.0368(8) Uani 1 1 d .
H9A1 H 0.8889 0.5001 0.3332 0.055 Uiso 1 1 calc R
H9A2 H 1.0586 0.5128 0.3378 0.055 Uiso 1 1 calc R
H9A3 H 0.9540 0.5491 0.2831 0.055 Uiso 1 1 calc R
C8B C 0.9394(3) 1.2089(2) 0.31017(15) 0.0430(9) Uani 1 1 d .
H8B1 H 0.9280 1.1988 0.2687 0.065 Uiso 1 1 calc R
H8B2 H 1.0333 1.2353 0.3231 0.065 Uiso 1 1 calc R
H8B3 H 0.8637 1.2483 0.3188 0.065 Uiso 1 1 calc R
C8D C 0.2965(4) 0.5938(2) 0.56771(15) 0.0530(10) Uani 1 1 d .
H8D1 H 0.2023 0.6221 0.5614 0.079 Uiso 1 1 calc R
H8D2 H 0.3205 0.5771 0.6082 0.079 Uiso 1 1 calc R
H8D3 H 0.2941 0.5416 0.5436 0.079 Uiso 1 1 calc R

loop_
_atom_site_aniso_label
_atom_site_aniso_U_11
_atom_site_aniso_U_22
_atom_site_aniso_U_33
_atom_site_aniso_U_23
_atom_site_aniso_U_13
_atom_site_aniso_U_12
O1A 0.0229(10) 0.0240(12) 0.0263(11) -0.0016(10) 0.0016(8) 0.0007(8)
O1D 0.0216(10) 0.0337(13) 0.0179(10) -0.0040(9) 0.0055(8) -0.0038(9)
O1C 0.0253(10) 0.0251(12) 0.0211(11) -0.0043(9) -0.0012(8) 0.0005(9)
O1B 0.0190(10) 0.0331(13) 0.0230(11) 0.0007(9) 0.0047(8) -0.0023(9)
C3B 0.0185(14) 0.0224(16) 0.0203(14) 0.0075(12) 0.0071(11) 0.0031(12)
C2A 0.0198(14) 0.0217(16) 0.0159(14) -0.0063(12) 0.0060(11) -0.0042(12)
C2D 0.0166(14) 0.0247(17) 0.0239(15) -0.0036(13) 0.0071(11) -0.0093(12)
C5A 0.0204(14) 0.0267(17) 0.0204(15) -0.0067(13) 0.0062(11) -0.0070(12)
C6A 0.0270(15) 0.0202(16) 0.0136(14) -0.0056(12) 0.0093(11) -0.0018(12)
C6B 0.0186(14) 0.0261(17) 0.0159(14) 0.0070(12) 0.0061(11) 0.0041(12)
C3C 0.0177(13) 0.0174(15) 0.0243(15) 0.0015(12) 0.0044(11) -0.0012(11)
C1A 0.0178(14) 0.0253(17) 0.0146(14) -0.0050(12) 0.0026(11) 0.0006(12)
C2B 0.0233(15) 0.0252(17) 0.0146(14) 0.0040(12) 0.0057(11) 0.0032(12)
C3A 0.0260(15) 0.0219(16) 0.0172(14) -0.0045(12) 0.0030(11) -0.0035(12)
C2C 0.0128(13) 0.0225(16) 0.0206(14) 0.0073(12) 0.0025(11) 0.0040(11)
C6D 0.0200(14) 0.0217(16) 0.0239(15) -0.0065(13) 0.0068(12) -0.0084(12)
C4B 0.0178(14) 0.0241(17) 0.0186(14) 0.0073(12) 0.0036(11) 0.0015(12)
C6C 0.0147(13) 0.0219(16) 0.0235(15) -0.0002(12) 0.0072(11) -0.0006(11)
C7B 0.0169(14) 0.0285(17) 0.0218(15) 0.0026(13) 0.0056(11) -0.0003(12)
C4C 0.0161(14) 0.0237(17) 0.0197(15) -0.0006(12) 0.0041(11) 0.0005(12)
C1D 0.0211(14) 0.0246(17) 0.0203(15) -0.0024(12) 0.0057(11) -0.0069(12)
C1C 0.0163(14) 0.0237(16) 0.0189(14) -0.0030(12) 0.0022(11) 0.0021(11)
C5C 0.0224(15) 0.0239(16) 0.0173(14) 0.0005(12) 0.0057(11) 0.0006(12)
C10C 0.0232(14) 0.0222(16) 0.0253(16) -0.0033(13) 0.0103(12) -0.0041(12)
C5B 0.0205(14) 0.0202(16) 0.0182(14) 0.0026(12) 0.0059(11) 0.0032(11)
C3D 0.0292(16) 0.0249(18) 0.0227(16) -0.0043(13) 0.0122(12) -0.0075(13)
C10B 0.0162(13) 0.0197(16) 0.0204(14) 0.0035(12) 0.0058(11) 0.0023(11)
C5D 0.0270(15) 0.0206(16) 0.0244(16) -0.0014(13) 0.0083(12) -0.0049(12)
C10D 0.0219(14) 0.0194(16) 0.0245(15) -0.0051(12) 0.0074(12) -0.0060(12)
C7A 0.0204(14) 0.0315(18) 0.0260(16) -0.0016(14) 0.0026(12) -0.0058(13)
C4A 0.0225(15) 0.0220(16) 0.0166(14) -0.0064(12) 0.0031(11) -0.0032(12)
C1B 0.0199(14) 0.0285(17) 0.0162(14) 0.0038(13) 0.0033(11) -0.0010(12)
C7C 0.0191(14) 0.0263(17) 0.0194(15) -0.0006(12) 0.0028(11) -0.0042(12)
C10A 0.0215(14) 0.0282(17) 0.0200(15) 0.0020(13) 0.0079(11) 0.0001(12)
C4D 0.0285(16) 0.0232(17) 0.0237(16) -0.0036(13) 0.0082(12) -0.0072(13)
C7D 0.0419(19) 0.0286(18) 0.0248(16) -0.0001(14) 0.0086(14) -0.0010(15)
C8C 0.0377(18) 0.0253(18) 0.0293(17) -0.0093(14) -0.0017(14) 0.0034(14)
C8A 0.0293(17) 0.034(2) 0.0309(18) 0.0037(15) 0.0006(13) 0.0008(14)
C9C 0.0399(18) 0.0305(19) 0.0203(16) -0.0001(14) 0.0002(13) 0.0007(14)
C9B 0.0248(17) 0.073(3) 0.0303(18) -0.0039(18) 0.0068(14) -0.0022(17)
C9D 0.051(2) 0.037(2) 0.0304(19) 0.0046(16) -0.0014(15) 0.0004(16)
C9A 0.0311(17) 0.040(2) 0.039(2) -0.0076(16) 0.0046(14) 0.0058(15)
C8B 0.0324(18) 0.043(2) 0.051(2) 0.0127(18) -0.0026(15) -0.0123(15)
C8D 0.063(2) 0.055(3) 0.044(2) 0.0195(19) 0.0169(18) -0.012(2)

loop_
_atom_type_symbol
_atom_type_description
_atom_type_scat_dispersion_real
_atom_type_scat_dispersion_imag
_atom_type_scat_source
C C 0.0033 0.0016 'International Tables Vol C Tables 4.2.6.8 and 6.1.1.4'
H H 0.0000 0.0000 'International Tables Vol C Tables 4.2.6.8 and 6.1.1.4'
O O 0.0106 0.0060 'International Tables Vol C Tables 4.2.6.8 and 6.1.1.4'

loop_
_geom_angle_atom_site_label_1
_geom_angle_atom_site_label_2
_geom_angle_atom_site_label_3
_geom_angle
C1A O1A H1A 109.5
C1D O1D H1D 109.5
C1C O1C H1C 109.5
C1B O1B H1B 109.5
C4B C3B C2B 122.8(2)
C4B C3B H3B 118.6
C2B C3B H3B 118.6
C3A C2A C1A 118.0(2)
C3A C2A C10D 120.1(3)
C1A C2A C10D 121.9(2)
C3D C2D C1D 117.2(3)
C3D C2D C10C 120.9(3)
C1D C2D C10C 121.8(2)
C4A C5A C6A 122.4(2)
C4A C5A H5A 118.8
C6A C5A H5A 118.8
C1A C6A C5A 117.6(3)
C1A C6A C10A 121.5(2)
C5A C6A C10A 120.9(2)
C5B C6B C1B 117.3(2)
C5B C6B C10B 120.1(2)
C1B C6B C10B 122.5(2)
C2C C3C C4C 122.8(3)
C2C C3C H3C 118.6
C4C C3C H3C 118.6
C6A C1A O1A 119.8(2)
C6A C1A C2A 122.2(2)
O1A C1A C2A 117.9(2)
C3B C2B C1B 116.8(3)
C3B C2B C10A 120.3(2)
C1B C2B C10A 122.9(2)
C2A C3A C4A 121.7(3)
C2A C3A H3A 119.2
C4A C3A H3A 119.2
C3C C2C C1C 117.4(2)
C3C C2C C10B 120.1(2)
C1C C2C C10B 122.5(2)
C5D C6D C1D 118.1(3)
C5D C6D C10D 120.0(3)
C1D C6D C10D 121.9(2)
C3B C4B C5B 118.0(2)
C3B C4B C7B 120.6(2)
C5B C4B C7B 121.4(3)
C5C C6C C1C 118.5(3)
C5C C6C C10C 119.7(2)
C1C C6C C10C 121.8(2)
C4B C7B C9B 112.4(2)
C4B C7B C8B 112.1(2)
C9B C7B C8B 110.6(3)
C4B C7B H7B 107.2
C9B C7B H7B 107.2
C8B C7B H7B 107.2
C5C C4C C3C 117.7(2)
C5C C4C C7C 122.4(2)
C3C C4C C7C 119.8(2)
C2D C1D O1D 118.0(2)
C2D C1D C6D 122.1(3)
O1D C1D C6D 119.8(2)
O1C C1C C2C 117.9(2)
O1C C1C C6C 120.4(2)
C2C C1C C6C 121.6(2)
C4C C5C C6C 121.9(3)
C4C C5C H5C 119.1
C6C C5C H5C 119.1
C2D C10C C6C 113.8(2)
C2D C10C H10A 108.8
C6C C10C H10A 108.8
C2D C10C H10B 108.8
C6C C10C H10B 108.8
H10A C10C H10B 107.7
C6B C5B C4B 122.2(3)
C6B C5B H5B 118.9
C4B C5B H5B 118.9
C2D C3D C4D 123.4(3)
C2D C3D H3D 118.3
C4D C3D H3D 118.3
C2C C10B C6B 113.3(2)
C2C C10B H10C 108.9
C6B C10B H10C 108.9
C2C C10B H10D 108.9
C6B C10B H10D 108.9
H10C C10B H10D 107.7
C6D C5D C4D 122.0(3)
C6D C5D H5D 119.0
C4D C5D H5D 119.0
C6D C10D C2A 112.9(2)
C6D C10D H10E 109.0
C2A C10D H10E 109.0
C6D C10D H10F 109.0
C2A C10D H10F 109.0
H10E C10D H10F 107.8
C4A C7A C8A 112.9(2)
C4A C7A C9A 111.0(2)
C8A C7A C9A 110.4(2)
C4A C7A H7A 107.4
C8A C7A H7A 107.4
C9A C7A H7A 107.4
C5A C4A C3A 118.0(2)
C5A C4A C7A 121.5(2)
C3A C4A C7A 120.4(3)
O1B C1B C6B 119.5(2)
O1B C1B C2B 117.7(2)
C6B C1B C2B 122.8(2)
C9C C7C C4C 114.1(2)
C9C C7C C8C 109.9(2)
C4C C7C C8C 110.4(2)
C9C C7C H7C 107.4
C4C C7C H7C 107.4
C8C C7C H7C 107.4
C2B C10A C6A 115.1(2)
C2B C10A H10G 108.5
C6A C10A H10G 108.5
C2B C10A H10H 108.5
C6A C10A H10H 108.5
H10G C10A H10H 107.5
C3D C4D C5D 117.1(3)
C3D C4D C7D 119.7(3)
C5D C4D C7D 123.2(3)
C8D C7D C4D 110.5(3)
C8D C7D C9D 110.6(3)
C4D C7D C9D 113.9(2)
C8D C7D H7D 107.2
C4D C7D H7D 107.2
C9D C7D H7D 107.2
C7C C8C H8C1 109.5
C7C C8C H8C2 109.5
H8C1 C8C H8C2 109.5
C7C C8C H8C3 109.5
H8C1 C8C H8C3 109.5
H8C2 C8C H8C3 109.5
C7A C8A H8A1 109.5
C7A C8A H8A2 109.5
H8A1 C8A H8A2 109.5
C7A C8A H8A3 109.5
H8A1 C8A H8A3 109.5
H8A2 C8A H8A3 109.5
C7C C9C H9C1 109.5
C7C C9C H9C2 109.5
H9C1 C9C H9C2 109.5
C7C C9C H9C3 109.5
H9C1 C9C H9C3 109.5
H9C2 C9C H9C3 109.5
C7B C9B H9B1 109.5
C7B C9B H9B2 109.5
H9B1 C9B H9B2 109.5
C7B C9B H9B3 109.5
H9B1 C9B H9B3 109.5
H9B2 C9B H9B3 109.5
C7D C9D H9D1 109.5
C7D C9D H9D2 109.5
H9D1 C9D H9D2 109.5
C7D C9D H9D3 109.5
H9D1 C9D H9D3 109.5
H9D2 C9D H9D3 109.5
C7A C9A H9A1 109.5
C7A C9A H9A2 109.5
H9A1 C9A H9A2 109.5
C7A C9A H9A3 109.5
H9A1 C9A H9A3 109.5
H9A2 C9A H9A3 109.5
C7B C8B H8B1 109.5
C7B C8B H8B2 109.5
H8B1 C8B H8B2 109.5
C7B C8B H8B3 109.5
H8B1 C8B H8B3 109.5
H8B2 C8B H8B3 109.5
C7D C8D H8D1 109.5
C7D C8D H8D2 109.5
H8D1 C8D H8D2 109.5
C7D C8D H8D3 109.5
H8D1 C8D H8D3 109.5
H8D2 C8D H8D3 109.5

loop_
_geom_bond_atom_site_label_1
_geom_bond_atom_site_label_2
_geom_bond_distance
O1A C1A 1.392(3)
O1A H1A 0.8400
O1D C1D 1.390(3)
O1D H1D 0.8400
O1C C1C 1.392(3)
O1C H1C 0.8400
O1B C1B 1.396(3)
O1B H1B 0.8400
C3B C4B 1.381(4)
C3B C2B 1.398(4)
C3B H3B 0.9500
C2A C3A 1.387(4)
C2A C1A 1.400(4)
C2A C10D 1.527(3)
C2D C3D 1.386(4)
C2D C1D 1.391(4)
C2D C10C 1.518(4)
C5A C4A 1.388(4)
C5A C6A 1.395(4)
C5A H5A 0.9500
C6A C1A 1.391(4)
C6A C10A 1.518(4)
C6B C5B 1.392(3)
C6B C1B 1.398(4)
C6B C10B 1.526(3)
C3C C2C 1.393(4)
C3C C4C 1.394(4)
C3C H3C 0.9500
C2B C1B 1.398(4)
C2B C10A 1.512(4)
C3A C4A 1.403(4)
C3A H3A 0.9500
C2C C1C 1.393(4)
C2C C10B 1.520(3)
C6D C5D 1.387(4)
C6D C1D 1.400(4)
C6D C10D 1.522(4)
C4B C5B 1.397(3)
C4B C7B 1.518(3)
C6C C5C 1.395(4)
C6C C1C 1.395(4)
C6C C10C 1.526(4)
C7B C9B 1.518(4)
C7B C8B 1.519(4)
C7B H7B 1.0000
C4C C5C 1.380(4)
C4C C7C 1.521(4)
C5C H5C 0.9500
C10C H10A 0.9900
C10C H10B 0.9900
C5B H5B 0.9500
C3D C4D 1.392(4)
C3D H3D 0.9500
C10B H10C 0.9900
C10B H10D 0.9900
C5D C4D 1.399(4)
C5D H5D 0.9500
C10D H10E 0.9900
C10D H10F 0.9900
C7A C4A 1.524(4)
C7A C8A 1.528(4)
C7A C9A 1.529(4)
C7A H7A 1.0000
C7C C9C 1.512(4)
C7C C8C 1.534(4)
C7C H7C 1.0000
C10A H10G 0.9900
C10A H10H 0.9900
C4D C7D 1.521(4)
C7D C8D 1.514(4)
C7D C9D 1.532(4)
C7D H7D 1.0000
C8C H8C1 0.9800
C8C H8C2 0.9800
C8C H8C3 0.9800
C8A H8A1 0.9800
C8A H8A2 0.9800
C8A H8A3 0.9800
C9C H9C1 0.9800
C9C H9C2 0.9800
C9C H9C3 0.9800
C9B H9B1 0.9800
C9B H9B2 0.9800
C9B H9B3 0.9800
C9D H9D1 0.9800
C9D H9D2 0.9800
C9D H9D3 0.9800
C9A H9A1 0.9800
C9A H9A2 0.9800
C9A H9A3 0.9800
C8B H8B1 0.9800
C8B H8B2 0.9800
C8B H8B3 0.9800
C8D H8D1 0.9800
C8D H8D2 0.9800
C8D H8D3 0.9800

loop_
_geom_torsion_atom_site_label_1
_geom_torsion_atom_site_label_2
_geom_torsion_atom_site_label_3
_geom_torsion_atom_site_label_4
_geom_torsion
C4A C5A C6A C1A 1.0(4)
C4A C5A C6A C10A -177.3(2)
C5A C6A C1A O1A -175.1(2)
C10A C6A C1A O1A 3.2(4)
C5A C6A C1A C2A 1.6(4)
C10A C6A C1A C2A 179.9(2)
C3A C2A C1A C6A -2.9(4)
C10D C2A C1A C6A 176.2(2)
C3A C2A C1A O1A 173.8(2)
C10D C2A C1A O1A -7.1(4)
C4B C3B C2B C1B 0.4(4)
C4B C3B C2B C10A -179.2(2)
C1A C2A C3A C4A 1.7(4)
C10D C2A C3A C4A -177.4(2)
C4C C3C C2C C1C 0.5(4)
C4C C3C C2C C10B -177.7(2)
C2B C3B C4B C5B 1.5(4)
C2B C3B C4B C7B -177.5(2)
C3B C4B C7B C9B -120.3(3)
C5B C4B C7B C9B 60.8(3)
C3B C4B C7B C8B 114.4(3)
C5B C4B C7B C8B -64.5(3)
C2C C3C C4C C5C 2.0(4)
C2C C3C C4C C7C -175.4(2)
C3D C2D C1D O1D 177.4(2)
C10C C2D C1D O1D -4.1(4)
C3D C2D C1D C6D 0.4(4)
C10C C2D C1D C6D 178.9(2)
C5D C6D C1D C2D -0.4(4)
C10D C6D C1D C2D -178.6(2)
C5D C6D C1D O1D -177.4(2)
C10D C6D C1D O1D 4.4(4)
C3C C2C C1C O1C 176.1(2)
C10B C2C C1C O1C -5.7(4)
C3C C2C C1C C6C -2.1(4)
C10B C2C C1C C6C 176.0(2)
C5C C6C C1C O1C -177.0(2)
C10C C6C C1C O1C 4.0(4)
C5C C6C C1C C2C 1.3(4)
C10C C6C C1C C2C -177.8(2)
C3C C4C C5C C6C -2.9(4)
C7C C4C C5C C6C 174.4(2)
C1C C6C C5C C4C 1.3(4)
C10C C6C C5C C4C -179.6(2)
C3D C2D C10C C6C 90.6(3)
C1D C2D C10C C6C -87.8(3)
C5C C6C C10C C2D -91.4(3)
C1C C6C C10C C2D 87.6(3)
C1B C6B C5B C4B -1.4(4)
C10B C6B C5B C4B 178.3(2)
C3B C4B C5B C6B -1.0(4)
C7B C4B C5B C6B 178.0(2)
C1D C2D C3D C4D -0.9(4)
C10C C2D C3D C4D -179.4(2)
C3C C2C C10B C6B 91.8(3)
C1C C2C C10B C6B -86.2(3)
C5B C6B C10B C2C -92.4(3)
C1B C6B C10B C2C 87.3(3)
C1D C6D C5D C4D 0.9(4)
C10D C6D C5D C4D 179.1(2)
C5D C6D C10D C2A -89.3(3)
C1D C6D C10D C2A 88.9(3)
C3A C2A C10D C6D 94.6(3)
C1A C2A C10D C6D -84.5(3)
C6A C5A C4A C3A -2.2(4)
C6A C5A C4A C7A 174.8(2)
C2A C3A C4A C5A 0.7(4)
C2A C3A C4A C7A -176.3(2)
C8A C7A C4A C5A 125.6(3)
C9A C7A C4A C5A -109.7(3)
C8A C7A C4A C3A -57.5(3)
C9A C7A C4A C3A 67.2(3)
C5B C6B C1B O1B -175.0(2)
C10B C6B C1B O1B 5.3(4)
C5B C6B C1B C2B 3.5(4)
C10B C6B C1B C2B -176.2(2)
C3B C2B C1B O1B 175.5(2)
C10A C2B C1B O1B -4.9(4)
C3B C2B C1B C6B -3.0(4)
C10A C2B C1B C6B 176.6(2)
C5C C4C C7C C9C 31.2(3)
C3C C4C C7C C9C -151.5(2)
C5C C4C C7C C8C -93.1(3)
C3C C4C C7C C8C 84.1(3)
C3B C2B C10A C6A 91.9(3)
C1B C2B C10A C6A -87.7(3)
C1A C6A C10A C2B 86.0(3)
C5A C6A C10A C2B -95.7(3)
C2D C3D C4D C5D 1.4(4)
C2D C3D C4D C7D -176.8(2)
C6D C5D C4D C3D -1.3(4)
C6D C5D C4D C7D 176.8(3)
C3D C4D C7D C8D 86.6(4)
C5D C4D C7D C8D -91.5(3)
C3D C4D C7D C9D -148.2(3)
C5D C4D C7D C9D 33.7(4)
